data_7219786
loop_
_publ_author_name
'Manna, Biplab'
'Desai, Aamod V.'
'Kumar, Naveen'
'Karmakar, Avishek'
'Ghosh, Sujit K.'

_publ_section_title
;
 Single-crystal-to-single-crystal transformation of an anion exchangeable
 dynamic metal--organic framework
;
_journal_issue 46
_journal_name_full CrystEngComm
_journal_page_first 8796
_journal_paper_doi 10.1039/C5CE00139K
_journal_volume 17
_journal_year 2015
_chemical_formula_moiety 'C28 H32 Cd Cl2 N8 O11'
_chemical_formula_sum 'C28 H32 Cd Cl2 N8 O11'
_chemical_formula_weight 839.92
_chemical_name_systematic
; 
 ? 
;
_space_group_IT_number 9
_symmetry_cell_setting monoclinic
_symmetry_space_group_name_Hall 'C -2yc'
_symmetry_space_group_name_H-M 'C 1 c 1'
_atom_sites_solution_hydrogens geom
_atom_sites_solution_primary direct
_atom_sites_solution_secondary difmap
_audit_creation_method SHELXL-97
_audit_update_record
;
2015-02-11 deposited with the CCDC.
2015-03-06 downloaded from the CCDC.
;
_cell_angle_alpha 90.00
_cell_angle_beta 123.948(6)
_cell_angle_gamma 90.00
_cell_formula_units_Z 4
_cell_length_a 18.938(8)
_cell_length_b 16.008(7)
_cell_length_c 15.549(11)
_cell_measurement_temperature 100(2)
_cell_volume 3910(4)
_computing_cell_refinement 'Bruker SAINT'
_computing_data_collection 'Bruker APEX2'
_computing_data_reduction 'Bruker SAINT'
_computing_molecular_graphics 'Bruker SHELXTL'
_computing_publication_material 'Bruker SHELXTL'
_computing_structure_refinement 'SHELXL-2013 (Sheldrick 2013)'
_computing_structure_solution 'SHELXS-97 (Sheldrick 2008)'
_diffrn_ambient_temperature 100(2)
_diffrn_measured_fraction_theta_full 0.990
_diffrn_measured_fraction_theta_max 0.990
_diffrn_measurement_device_type 'Bruker APEX-II CCD'
_diffrn_measurement_method '\f and \w scans'
_diffrn_radiation_monochromator graphite
_diffrn_radiation_source 'fine-focus sealed tube'
_diffrn_radiation_type MoK\a
_diffrn_radiation_wavelength 0.71073
_diffrn_reflns_av_R_equivalents 0.0232
_diffrn_reflns_av_sigmaI/netI 0.0234
_diffrn_reflns_limit_h_max 25
_diffrn_reflns_limit_h_min -25
_diffrn_reflns_limit_k_max 21
_diffrn_reflns_limit_k_min -21
_diffrn_reflns_limit_l_max 20
_diffrn_reflns_limit_l_min -20
_diffrn_reflns_number 33545
_diffrn_reflns_theta_full 28.29
_diffrn_reflns_theta_max 28.29
_diffrn_reflns_theta_min 1.82
_exptl_absorpt_coefficient_mu 0.756
_exptl_absorpt_correction_T_max 0.9214
_exptl_absorpt_correction_T_min 0.8822
_exptl_absorpt_correction_type multi-scan
_exptl_absorpt_process_details 'multi-scan absorption correction'
_exptl_crystal_colour yellow
_exptl_crystal_density_diffrn 1.427
_exptl_crystal_density_method 'not measured'
_exptl_crystal_description 'Rod Shaped'
_exptl_crystal_F_000 1704
_exptl_crystal_size_max 0.17
_exptl_crystal_size_mid 0.14
_exptl_crystal_size_min 0.11
_refine_diff_density_max 4.394
_refine_diff_density_min -1.292
_refine_diff_density_rms 0.239
_refine_ls_abs_structure_details 'Flack H D (1983), Acta Cryst. A39, 876-881'
_refine_ls_abs_structure_Flack 0.32(4)
_refine_ls_extinction_method none
_refine_ls_goodness_of_fit_ref 0.933
_refine_ls_hydrogen_treatment mixed
_refine_ls_matrix_type full
_refine_ls_number_parameters 421
_refine_ls_number_reflns 9349
_refine_ls_number_restraints 14
_refine_ls_restrained_S_all 0.936
_refine_ls_R_factor_all 0.0833
_refine_ls_R_factor_gt 0.0771
_refine_ls_shift/su_max 0.000
_refine_ls_shift/su_mean 0.000
_refine_ls_structure_factor_coef Fsqd
_refine_ls_weighting_details 'calc w=1/[\s^2^(Fo^2^)+(0.2000P)^2^+27.0135P] where P=(Fo^2^+2Fc^2^)/3'
_refine_ls_weighting_scheme calc
_refine_ls_wR_factor_gt 0.2159
_refine_ls_wR_factor_ref 0.2310
_reflns_number_gt 8576
_reflns_number_total 9349
_reflns_threshold_expression >2sigma(I)
_cod_data_source_file c5ce00139k2.cif
_cod_data_source_block Compound2
_cod_depositor_comments
;
The following automatic conversions were performed:

'_symmetry_cell_setting' value 'Monoclinic' changed to 'monoclinic'
according to
/usr/data/users/saulius/crontab/automatic-downloads/rss-feeds/RSC/lib/dictionaries/cif_core.dic
dictionary named 'cif_core.dic' version 2.4.2 from 2011-04-26.

Automatic conversion script
Id: cif_fix_values 3105 2015-03-04 15:46:00Z robertas 

 Adding full bibliography for 7219785--7219786.cif.
;
_cod_original_sg_symbol_H-M Cc
_cod_database_code 7219786

loop_
_symmetry_equiv_pos_as_xyz
'x, y, z'
'x, -y, z+1/2'
'x+1/2, y+1/2, z'
'x+1/2, -y+1/2, z+1/2'

loop_
_atom_site_label
_atom_site_type_symbol
_atom_site_fract_x
_atom_site_fract_y
_atom_site_fract_z
_atom_site_U_iso_or_equiv
_atom_site_adp_type
_atom_site_occupancy
_atom_site_symmetry_multiplicity
_atom_site_calc_flag
_atom_site_refinement_flags
N5 N 0.9971(3) 0.19259(13) 0.2414(4) 0.0253(9) Uani 1 1 d G
C13 C 0.9410(4) 0.24108(15) 0.2511(5) 0.045(2) Uani 1 1 d G
H13 H 0.8999 0.2156 0.2573 0.054 Uiso 1 1 calc R
C14 C 0.9464(4) 0.32770(15) 0.2516(5) 0.065(4) Uani 1 1 d G
H14 H 0.9088 0.3601 0.2581 0.078 Uiso 1 1 calc R
C15 C 1.0078(4) 0.36583(13) 0.2423(6) 0.085(5) Uani 1 1 d G
C16 C 1.0638(4) 0.31734(16) 0.2326(6) 0.093(7) Uani 1 1 d G
H16 H 1.1049 0.3429 0.2264 0.112 Uiso 1 1 calc R
C17 C 1.0585(3) 0.23072(16) 0.2321(5) 0.062(4) Uani 1 1 d G
H17 H 1.0960 0.1983 0.2256 0.075 Uiso 1 1 calc R
N8 N 0.9913(3) -0.10158(13) 0.2302(3) 0.038(2) Uani 1 1 d G
C20 C 0.9779(3) -0.13413(16) 0.1394(3) 0.048(2) Uani 1 1 d G
H20 H 0.9647 -0.0987 0.0849 0.058 Uiso 1 1 calc R
C21 C 0.9843(4) -0.21969(17) 0.1299(4) 0.055(2) Uani 1 1 d G
H21 H 0.9754 -0.2415 0.0691 0.066 Uiso 1 1 calc R
C22 C 1.0041(4) -0.27269(13) 0.2113(4) 0.048(2) Uani 1 1 d G
C23 C 1.0175(4) -0.24014(14) 0.3021(4) 0.057(3) Uani 1 1 d G
H23 H 1.0307 -0.2756 0.3566 0.069 Uiso 1 1 calc R
C24 C 1.0111(4) -0.15459(15) 0.3116(4) 0.056(3) Uani 1 1 d G
H24 H 1.0200 -0.1328 0.3724 0.067 Uiso 1 1 calc R
Cd1 Cd 1.00164(5) 0.046060(18) 0.24802(6) 0.02100(14) Uani 1 1 d .
O2 O 0.9950(7) 0.0491(5) 0.3957(8) 0.040(3) Uani 1 1 d .
O1 O 1.0064(7) 0.0509(5) 0.1003(8) 0.035(2) Uani 1 1 d .
Cl5 Cl 0.1564(3) 0.2017(3) 0.6045(4) 0.0835(15) Uani 1 1 d D
N4 N 0.1481(7) -0.0411(5) -0.1579(9) 0.024(2) Uani 1 1 d .
C5 C 0.8037(7) 0.1022(8) 0.0803(7) 0.037(2) Uani 1 1 d .
H5 H 0.8296 0.1418 0.0628 0.045 Uiso 1 1 calc R
N2 N 0.5475(5) -0.0081(8) 0.0257(7) 0.045(3) Uani 1 1 d .
N3 N 0.4604(6) 0.0093(6) -0.0252(7) 0.036(2) Uani 1 1 d .
C11 C 0.1881(6) 0.0156(6) -0.1786(8) 0.032(2) Uani 1 1 d .
H11 H 0.1556 0.0578 -0.2254 0.039 Uiso 1 1 calc R
N1 N 0.8515(8) 0.0403(5) 0.1518(10) 0.030(3) Uani 1 1 d .
C4 C 0.7184(7) 0.1043(9) 0.0361(9) 0.048(3) Uani 1 1 d .
H4 H 0.6859 0.1467 -0.0104 0.057 Uiso 1 1 calc R
C3 C 0.6791(6) 0.0437(5) 0.0596(9) 0.033(3) Uani 1 1 d .
C7 C 0.4249(9) -0.0524(8) -0.0121(12) 0.038(3) Uani 1 1 d .
H7 H 0.4553 -0.0998 0.0247 0.045 Uiso 1 1 calc R
C12 C 0.2755(8) 0.0159(9) -0.1348(10) 0.043(3) Uani 1 1 d .
H12 H 0.2986 0.0564 -0.1551 0.052 Uiso 1 1 calc R
C2 C 0.7271(6) -0.0196(8) 0.1312(8) 0.033(2) Uani 1 1 d .
H2 H 0.7016 -0.0606 0.1473 0.040 Uiso 1 1 calc R
C1 C 0.8138(7) -0.0186(9) 0.1768(9) 0.040(2) Uani 1 1 d .
H1 H 0.8474 -0.0590 0.2258 0.048 Uiso 1 1 calc R
C6 C 0.5899(8) 0.0472(6) 0.0141(10) 0.028(3) Uani 1 1 d .
H6 H 0.5604 0.0931 -0.0271 0.034 Uiso 1 1 calc R
C8 C 0.3295(10) -0.0440(6) -0.0604(10) 0.038(4) Uani 1 1 d .
C10 C 0.1977(5) -0.0952(6) -0.0863(8) 0.029(2) Uani 1 1 d .
H10 H 0.1719 -0.1339 -0.0676 0.035 Uiso 1 1 calc R
C9 C 0.2881(5) -0.1005(7) -0.0341(8) 0.031(2) Uani 1 1 d .
H9 H 0.3189 -0.1408 0.0165 0.037 Uiso 1 1 calc R
O4 O 0.4081(7) 0.7287(7) 1.0067(9) 0.073(3) Uani 1 1 d .
Cl21 Cl 0.3536(3) 0.7038(3) 0.8997(3) 0.0638(10) Uani 1 1 d D
O6 O 0.2660(8) 0.6969(8) 0.8718(10) 0.098(5) Uani 1 1 d .
O3 O 0.3853(9) 0.6173(8) 0.9063(9) 0.106(5) Uani 1 1 d D
O7 O 0.2363(7) 0.2031(10) 0.6209(10) 0.094(5) Uani 1 1 d .
O9 O 0.0969(7) 0.2288(8) 0.5108(11) 0.123(6) Uani 1 1 d D
O10 O 0.1349(6) 0.2751(6) 0.6426(7) 0.072(2) Uani 1 1 d D
O8 O 0.1226(12) 0.1185(9) 0.5967(11) 0.141(8) Uani 1 1 d D
O5 O 0.3301(17) 0.7066(15) 0.795(2) 0.191(9) Uani 1 1 d U
C28 C 0.8519(4) 0.8960(6) 0.8803(6) 0.0380(19) Uani 1 1 d .
H28A H 0.9069 0.9084 0.9430 0.046 Uiso 1 1 calc R
H28B H 0.8538 0.9119 0.8214 0.046 Uiso 1 1 calc R
C25 C 0.7756(13) 0.7960(14) 0.9128(13) 0.124(10) Uani 1 1 d .
H25A H 0.8066 0.7812 0.9856 0.149 Uiso 1 1 calc R
H25B H 0.7310 0.7553 0.8724 0.149 Uiso 1 1 calc R
O11 O 0.8347(11) 0.8040(10) 0.8756(12) 0.141(7) Uani 1 1 d .
C27 C 0.7867(11) 0.9441(11) 0.8795(16) 0.105(7) Uani 1 1 d .
H27 H 0.7777 1.0015 0.8714 0.126 Uiso 1 1 calc R
C26 C 0.7403(15) 0.8842(14) 0.894(2) 0.144(11) Uani 1 1 d .
H26A H 0.6824 0.8837 0.8326 0.172 Uiso 1 1 calc R
H26B H 0.7381 0.9009 0.9520 0.172 Uiso 1 1 calc R
C18 C 1.0182(8) 0.4561(5) 0.2294(8) 0.049(3) Uani 1 1 d .
N7 N 1.0176(12) 0.5898(5) 0.2691(11) 0.076(5) Uani 1 1 d .
N6 N 0.999(3) 0.5032(6) 0.2553(15) 0.219(15) Uani 1 1 d .
C19 C 1.0093(6) 0.6373(5) 0.2015(7) 0.0402(17) Uani 1 1 d .
H19 H 1.0063 0.6156 0.1441 0.048 Uiso 1 1 calc R

loop_
_atom_site_aniso_label
_atom_site_aniso_U_11
_atom_site_aniso_U_22
_atom_site_aniso_U_33
_atom_site_aniso_U_23
_atom_site_aniso_U_13
_atom_site_aniso_U_12
N5 0.018(2) 0.0166(18) 0.031(2) -0.006(3) 0.0075(19) -0.010(3)
C13 0.056(7) 0.036(5) 0.035(4) -0.003(3) 0.020(4) 0.004(4)
C14 0.073(8) 0.041(6) 0.038(5) -0.013(4) 0.004(5) 0.041(6)
C15 0.061(6) 0.024(3) 0.068(6) -0.002(6) -0.027(5) -0.021(6)
C16 0.038(6) 0.028(5) 0.116(12) 0.025(6) -0.018(7) -0.008(4)
C17 0.024(4) 0.022(4) 0.088(8) 0.022(4) -0.001(5) -0.021(3)
N8 0.012(3) 0.026(2) 0.072(6) -0.001(3) 0.021(4) 0.002(2)
C20 0.053(5) 0.021(4) 0.065(6) -0.007(4) 0.029(5) -0.005(3)
C21 0.066(6) 0.038(5) 0.060(6) 0.002(4) 0.034(5) 0.000(4)
C22 0.035(5) 0.059(6) 0.046(5) -0.005(4) 0.021(4) -0.004(4)
C23 0.065(7) 0.082(8) 0.036(5) 0.012(5) 0.035(5) 0.007(6)
C24 0.065(7) 0.037(5) 0.071(7) 0.015(5) 0.041(6) 0.006(4)
Cd1 0.0124(2) 0.0189(2) 0.0296(2) 0.0007(3) 0.01044(15) 0.0004(3)
O2 0.027(6) 0.056(7) 0.027(5) 0.009(3) 0.009(4) 0.007(3)
O1 0.028(5) 0.054(7) 0.033(5) -0.007(3) 0.023(4) -0.001(3)
Cl5 0.075(3) 0.121(4) 0.079(3) -0.030(2) 0.058(3) -0.014(2)
N4 0.016(5) 0.030(6) 0.031(5) 0.003(3) 0.016(4) 0.000(2)
C5 0.028(5) 0.056(7) 0.025(4) 0.007(4) 0.013(4) 0.001(4)
N2 0.008(3) 0.083(9) 0.036(5) -0.007(5) 0.007(3) -0.009(4)
N3 0.022(4) 0.041(5) 0.039(5) -0.006(4) 0.015(3) -0.006(3)
C11 0.017(4) 0.024(4) 0.047(5) 0.009(4) 0.012(4) 0.001(4)
N1 0.012(5) 0.036(7) 0.032(5) -0.004(3) 0.007(4) -0.009(3)
C4 0.029(5) 0.070(8) 0.028(5) 0.009(5) 0.006(4) -0.015(5)
C3 -0.007(4) 0.048(8) 0.032(6) 0.003(3) -0.008(3) -0.006(2)
C7 0.009(5) 0.066(8) 0.034(6) 0.003(4) 0.009(4) -0.002(3)
C12 0.031(5) 0.043(7) 0.058(7) -0.009(6) 0.026(5) -0.019(5)
C2 0.011(4) 0.048(6) 0.034(5) 0.008(5) 0.010(4) -0.001(4)
C1 0.025(5) 0.061(7) 0.039(5) -0.004(5) 0.021(4) -0.016(5)
C6 0.004(5) 0.046(6) 0.027(5) -0.008(3) 0.004(4) -0.002(2)
C8 0.049(9) 0.048(8) 0.043(7) -0.015(4) 0.041(7) -0.014(4)
C10 0.007(3) 0.035(4) 0.038(5) 0.001(3) 0.008(3) -0.009(3)
C9 0.010(4) 0.041(5) 0.041(5) 0.006(4) 0.013(4) 0.004(3)
O4 0.047(6) 0.085(7) 0.070(6) 0.021(5) 0.022(5) 0.002(5)
Cl21 0.061(2) 0.077(3) 0.0436(15) 0.0148(14) 0.0227(14) 0.0013(15)
O6 0.051(7) 0.088(9) 0.081(8) 0.037(7) -0.008(6) -0.015(6)
O3 0.096(9) 0.113(11) 0.055(6) 0.008(7) 0.008(6) 0.050(8)
O7 0.034(5) 0.143(12) 0.087(8) -0.062(8) 0.024(6) -0.007(6)
O9 0.037(6) 0.092(9) 0.135(12) 0.036(8) -0.017(6) 0.025(6)
O10 0.059(5) 0.087(6) 0.066(5) -0.017(4) 0.032(4) 0.018(4)
O8 0.179(17) 0.123(13) 0.083(9) 0.026(9) 0.050(11) -0.079(12)
O5 0.191(9) 0.192(9) 0.191(9) -0.0001(10) 0.107(5) 0.0006(10)
C28 0.005(2) 0.076(6) 0.033(3) 0.015(3) 0.011(2) -0.008(3)
C25 0.142(16) 0.19(2) 0.091(10) -0.076(12) 0.097(12) -0.132(16)
O11 0.185(14) 0.172(13) 0.170(13) -0.125(11) 0.163(13) -0.128(11)
C27 0.082(10) 0.151(15) 0.153(15) 0.091(12) 0.108(12) 0.071(10)
C26 0.137(18) 0.132(17) 0.27(3) -0.075(19) 0.18(2) -0.049(14)
C18 0.054(7) 0.026(4) 0.034(5) 0.000(3) 0.005(4) -0.014(3)
N7 0.143(14) 0.031(4) 0.101(12) 0.005(5) 0.097(12) 0.002(6)
N6 0.51(4) 0.028(4) 0.066(7) 0.005(7) 0.128(14) 0.079(14)
C19 0.049(5) 0.030(4) 0.045(4) -0.007(3) 0.028(4) -0.002(3)

loop_
_atom_type_symbol
_atom_type_description
_atom_type_scat_dispersion_real
_atom_type_scat_dispersion_imag
_atom_type_scat_source
C C 0.0033 0.0016 'International Tables Vol C Tables 4.2.6.8 and 6.1.1.4'
H H 0.0000 0.0000 'International Tables Vol C Tables 4.2.6.8 and 6.1.1.4'
N N 0.0061 0.0033 'International Tables Vol C Tables 4.2.6.8 and 6.1.1.4'
O O 0.0106 0.0060 'International Tables Vol C Tables 4.2.6.8 and 6.1.1.4'
Cl Cl 0.1484 0.1585 'International Tables Vol C Tables 4.2.6.8 and 6.1.1.4'
Cd Cd -0.8075 1.2024 'International Tables Vol C Tables 4.2.6.8 and 6.1.1.4'

loop_
_geom_angle_atom_site_label_1
_geom_angle_atom_site_label_2
_geom_angle_atom_site_label_3
_geom_angle
_geom_angle_site_symmetry_1
_geom_angle_site_symmetry_3
C13 N5 C17 120.0 . .
C13 N5 Cd1 124.38(11) . .
C17 N5 Cd1 115.54(11) . .
C14 C13 N5 120.0 . .
C14 C13 H13 120.0 . .
N5 C13 H13 120.0 . .
C15 C14 C13 120.0 . .
C15 C14 H14 120.0 . .
C13 C14 H14 120.0 . .
C14 C15 C16 120.0 . .
C14 C15 C18 128.5(7) . .
C16 C15 C18 111.1(7) . .
C17 C16 C15 120.0 . .
C17 C16 H16 120.0 . .
C15 C16 H16 120.0 . .
C16 C17 N5 120.0 . .
C16 C17 H17 120.0 . .
N5 C17 H17 120.0 . .
C20 N8 C24 120.0 . .
C20 N8 Cd1 116.61(11) . .
C24 N8 Cd1 122.59(10) . .
C21 C20 N8 120.0 . .
C21 C20 H20 120.0 . .
N8 C20 H20 120.0 . .
C22 C21 C20 120.0 . .
C22 C21 H21 120.0 . .
C20 C21 H21 120.0 . .
C21 C22 C23 120.0 . .
C21 C22 C19 120.6(4) . 1_545
C23 C22 C19 119.4(4) . 1_545
C22 C23 C24 120.0 . .
C22 C23 H23 120.0 . .
C24 C23 H23 120.0 . .
N8 C24 C23 120.0 . .
N8 C24 H24 120.0 . .
C23 C24 H24 120.0 . .
N4 Cd1 N5 93.7(2) 2_655 .
N4 Cd1 N1 175.79(16) 2_655 .
N5 Cd1 N1 90.6(2) . .
N4 Cd1 O1 86.1(4) 2_655 .
N5 Cd1 O1 86.8(2) . .
N1 Cd1 O1 94.1(4) . .
N4 Cd1 O2 94.7(4) 2_655 .
N5 Cd1 O2 90.1(2) . .
N1 Cd1 O2 85.3(4) . .
O1 Cd1 O2 176.86(18) . .
N4 Cd1 N8 91.8(2) 2_655 .
N5 Cd1 N8 172.17(18) . .
N1 Cd1 N8 84.0(2) . .
O1 Cd1 N8 88.0(2) . .
O2 Cd1 N8 95.0(2) . .
O9 Cl5 O7 111.6(10) . .
O9 Cl5 O8 98.3(7) . .
O7 Cl5 O8 114.5(12) . .
O9 Cl5 O10 85.7(9) . .
O7 Cl5 O10 115.6(7) . .
O8 Cl5 O10 123.9(11) . .
C10 N4 C11 115.0(10) . .
C10 N4 Cd1 123.8(7) . 2_454
C11 N4 Cd1 121.0(7) . 2_454
C4 C5 N1 118.9(12) . .
C4 C5 H5 120.5 . .
N1 C5 H5 120.5 . .
C6 N2 N3 114.7(9) . .
C7 N3 N2 108.3(9) . .
N4 C11 C12 124.3(10) . .
N4 C11 H11 117.8 . .
C12 C11 H11 117.8 . .
C1 N1 C5 120.8(12) . .
C1 N1 Cd1 118.9(9) . .
C5 N1 Cd1 119.8(8) . .
C5 C4 C3 120.7(12) . .
C5 C4 H4 119.7 . .
C3 C4 H4 119.7 . .
C4 C3 C2 120.5(10) . .
C4 C3 C6 120.2(10) . .
C2 C3 C6 119.2(10) . .
N3 C7 C8 115.9(11) . .
N3 C7 H7 122.1 . .
C8 C7 H7 122.1 . .
C11 C12 C8 121.3(12) . .
C11 C12 H12 119.4 . .
C8 C12 H12 119.4 . .
C1 C2 C3 117.4(11) . .
C1 C2 H2 121.3 . .
C3 C2 H2 121.3 . .
N1 C1 C2 121.7(13) . .
N1 C1 H1 119.2 . .
C2 C1 H1 119.2 . .
N2 C6 C3 124.7(11) . .
N2 C6 H6 117.6 . .
C3 C6 H6 117.6 . .
C9 C8 C12 114.3(12) . .
C9 C8 C7 120.0(12) . .
C12 C8 C7 125.6(11) . .
N4 C10 C9 125.9(10) . .
N4 C10 H10 117.0 . .
C9 C10 H10 117.0 . .
C8 C9 C10 119.0(10) . .
C8 C9 H9 120.5 . .
C10 C9 H9 120.5 . .
O5 Cl21 O4 150.9(12) . .
O5 Cl21 O6 94.8(12) . .
O4 Cl21 O6 109.0(8) . .
O5 Cl21 O3 87.9(12) . .
O4 Cl21 O3 100.2(6) . .
O6 Cl21 O3 107.2(9) . .
C27 C28 O11 111.1(10) . .
C27 C28 H28A 109.4 . .
O11 C28 H28A 109.4 . .
C27 C28 H28B 109.4 . .
O11 C28 H28B 109.4 . .
H28A C28 H28B 108.0 . .
O11 C25 C26 100.6(13) . .
O11 C25 H25A 111.7 . .
C26 C25 H25A 111.7 . .
O11 C25 H25B 111.7 . .
C26 C25 H25B 111.7 . .
H25A C25 H25B 109.4 . .
C28 O11 C25 104.4(12) . .
C26 C27 C28 103.9(13) . .
C26 C27 H27 128.0 . .
C28 C27 H27 128.0 . .
C27 C26 C25 114.9(12) . .
C27 C26 H26A 108.5 . .
C25 C26 H26A 108.5 . .
C27 C26 H26B 108.5 . .
C25 C26 H26B 108.5 . .
H26A C26 H26B 107.5 . .
N6 C18 C15 124(2) . .
C19 N7 N6 124.8(11) . .
C18 N6 N7 133(3) . .
N7 C19 C22 120.3(10) . 1_565
N7 C19 H19 119.8 . .
C22 C19 H19 119.8 1_565 .

loop_
_geom_bond_atom_site_label_1
_geom_bond_atom_site_label_2
_geom_bond_distance
_geom_bond_site_symmetry_2
N5 C13 1.3900 .
N5 C17 1.3900 .
N5 Cd1 2.347(2) .
C13 C14 1.3900 .
C13 H13 0.9300 .
C14 C15 1.3900 .
C14 H14 0.9300 .
C15 C16 1.3900 .
C15 C18 1.487(8) .
C16 C17 1.3900 .
C16 H16 0.9300 .
C17 H17 0.9300 .
N8 C20 1.3900 .
N8 C24 1.3900 .
N8 Cd1 2.375(2) .
C20 C21 1.3900 .
C20 H20 0.9300 .
C21 C22 1.3900 .
C21 H21 0.9300 .
C22 C23 1.3900 .
C22 C19 1.458(9) 1_545
C23 C24 1.3900 .
C23 H23 0.9300 .
C24 H24 0.9300 .
Cd1 N4 2.304(11) 2_655
Cd1 N1 2.362(12) .
Cd1 O1 2.350(9) .
Cd1 O2 2.369(11) .
Cl5 O9 1.323(11) .
Cl5 O7 1.387(12) .
Cl5 O8 1.453(13) .
Cl5 O10 1.471(8) .
N4 C10 1.305(14) .
N4 C11 1.332(13) .
N4 Cd1 2.304(11) 2_454
C5 C4 1.359(16) .
C5 N1 1.384(15) .
C5 H5 0.9300 .
N2 C6 1.272(16) .
N2 N3 1.403(7) .
N3 C7 1.274(16) .
C11 C12 1.395(14) .
C11 H11 0.9300 .
N1 C1 1.363(16) .
C4 C3 1.391(16) .
C4 H4 0.9300 .
C3 C2 1.400(14) .
C3 C6 1.422(16) .
C7 C8 1.53(2) .
C7 H7 0.9300 .
C12 C8 1.407(19) .
C12 H12 0.9300 .
C2 C1 1.377(14) .
C2 H2 0.9300 .
C1 H1 0.9300 .
C6 H6 0.9300 .
C8 C9 1.400(15) .
C10 C9 1.430(11) .
C10 H10 0.9300 .
C9 H9 0.9300 .
O4 Cl21 1.440(13) .
Cl21 O5 1.43(3) .
Cl21 O6 1.465(15) .
Cl21 O3 1.490(12) .
C28 C27 1.449(13) .
C28 O11 1.501(17) .
C28 H28A 0.9700 .
C28 H28B 0.9700 .
C25 O11 1.524(16) .
C25 C26 1.52(3) .
C25 H25A 0.9700 .
C25 H25B 0.9700 .
C27 C26 1.40(2) .
C27 H27 0.9300 .
C26 H26A 0.9700 .
C26 H26B 0.9700 .
C18 N6 1.01(2) .
N7 C19 1.234(15) .
N7 N6 1.417(17) .
C19 C22 1.458(9) 1_565
C19 H19 0.9300 .
